data_4335783
loop_
_publ_author_name
'Thomas Zell'
'Robert Langer'
'Mark A. Iron'
'Leonid Konstantinovski'
'Linda J. W. Shimon'
'Yael Diskin-Posner'
'Gregory Leitus'
'Ekambaram Balaraman'
'Yehoshoa Ben-David'
'David Milstein'

_publ_section_title
;
 Synthesis, Structures, and Dearomatization by Deprotonation of Iron
 Complexes Featuring Bipyridine-based PNN Pincer Ligands
;
_journal_name_full 'Inorganic Chemistry'
_journal_page_first 9636
_journal_page_last 9649
_journal_paper_doi 10.1021/ic401432m
_journal_volume 52
_journal_year 2013
_chemical_formula_moiety 'C34 H46 Fe N4 P2, C2 H3 N, 2(Br)'
_chemical_formula_sum 'C36 H49 Br2 Fe N5 P2'
_chemical_formula_weight 829.41
_chemical_name_systematic
; 
 ? 
;
_space_group_IT_number 14
_symmetry_cell_setting monoclinic
_symmetry_space_group_name_Hall '-P 2yn'
_symmetry_space_group_name_H-M 'P 1 21/n 1'
_atom_sites_solution_hydrogens geom
_atom_sites_solution_primary direct
_atom_sites_solution_secondary difmap
_audit_creation_method SHELXL-97
_cell_angle_alpha 90.00
_cell_angle_beta 99.049(3)
_cell_angle_gamma 90.00
_cell_formula_units_Z 4
_cell_length_a 10.2676(5)
_cell_length_b 17.5319(9)
_cell_length_c 21.1256(11)
_cell_measurement_temperature 100(2)
_cell_volume 3755.5(3)
_computing_cell_refinement 'Bruker Apex2'
_computing_data_collection 'Bruker Apex2'
_computing_data_reduction 'Bruker Apex2'
_computing_structure_refinement 'SHELXL-97 (Sheldrick, 1997)'
_computing_structure_solution 'SHELXS-97 (Sheldrick, 1990)'
_diffrn_ambient_temperature 100(2)
_diffrn_measured_fraction_theta_full 0.988
_diffrn_measured_fraction_theta_max 0.988
_diffrn_measurement_device_type 'Bruker KappaApexII CCD'
_diffrn_measurement_method 'phi and omega scans'
_diffrn_radiation_monochromator graphite
_diffrn_radiation_source 'fine-focus sealed tube'
_diffrn_radiation_type MoK\a
_diffrn_radiation_wavelength 0.71073
_diffrn_reflns_av_R_equivalents 0.0417
_diffrn_reflns_av_sigmaI/netI 0.0310
_diffrn_reflns_limit_h_max 13
_diffrn_reflns_limit_h_min -13
_diffrn_reflns_limit_k_max 23
_diffrn_reflns_limit_k_min -23
_diffrn_reflns_limit_l_max 27
_diffrn_reflns_limit_l_min -28
_diffrn_reflns_number 65745
_diffrn_reflns_theta_full 28.60
_diffrn_reflns_theta_max 28.60
_diffrn_reflns_theta_min 1.52
_exptl_absorpt_coefficient_mu 2.647
_exptl_absorpt_correction_T_max 0.8364
_exptl_absorpt_correction_T_min 0.5936
_exptl_absorpt_correction_type multi-scan
_exptl_absorpt_process_details SADABS
_exptl_crystal_colour black
_exptl_crystal_density_diffrn 1.467
_exptl_crystal_description prism
_exptl_crystal_F_000 1704
_exptl_crystal_size_max 0.22
_exptl_crystal_size_mid 0.17
_exptl_crystal_size_min 0.07
_refine_diff_density_max 1.110
_refine_diff_density_min -0.533
_refine_diff_density_rms 0.091
_refine_ls_extinction_method none
_refine_ls_goodness_of_fit_ref 1.144
_refine_ls_hydrogen_treatment constr
_refine_ls_matrix_type full
_refine_ls_number_parameters 424
_refine_ls_number_reflns 9497
_refine_ls_number_restraints 0
_refine_ls_restrained_S_all 1.144
_refine_ls_R_factor_all 0.0483
_refine_ls_R_factor_gt 0.0368
_refine_ls_shift/su_max 0.001
_refine_ls_shift/su_mean 0.000
_refine_ls_structure_factor_coef Fsqd
_refine_ls_weighting_details 'calc w=1/[\s^2^(Fo^2^)+(0.0223P)^2^+8.6095P] where P=(Fo^2^+2Fc^2^)/3'
_refine_ls_weighting_scheme calc
_refine_ls_wR_factor_gt 0.0828
_refine_ls_wR_factor_ref 0.0865
_reflns_number_gt 7993
_reflns_number_total 9497
_reflns_threshold_expression >2sigma(I)
_cod_data_source_file ic401432m_si_001_4.cif
_cod_data_source_block complex6
_cod_database_code 4335783

loop_
_symmetry_equiv_pos_as_xyz
'x, y, z'
'-x+1/2, y+1/2, -z+1/2'
'-x, -y, -z'
'x-1/2, -y-1/2, z-1/2'

loop_
_atom_site_label
_atom_site_type_symbol
_atom_site_fract_x
_atom_site_fract_y
_atom_site_fract_z
_atom_site_U_iso_or_equiv
_atom_site_adp_type
_atom_site_occupancy
_atom_site_symmetry_multiplicity
_atom_site_calc_flag
_atom_site_refinement_flags
Fe1 Fe 0.20670(4) 0.73520(2) 0.816970(18) 0.01086(8) Uani 1 1 d .
P1 P 0.02367(7) 0.80958(4) 0.79142(3) 0.01349(14) Uani 1 1 d .
P2 P 0.12935(7) 0.65629(4) 0.88771(3) 0.01361(14) Uani 1 1 d .
N1 N 0.3912(2) 0.69980(13) 0.84552(11) 0.0134(4) Uani 1 1 d .
N2 N 0.2681(2) 0.81747(12) 0.87605(10) 0.0123(4) Uani 1 1 d .
N3 N 0.2882(2) 0.77042(13) 0.74281(11) 0.0136(4) Uani 1 1 d .
N4 N 0.1472(2) 0.65394(13) 0.75701(11) 0.0144(4) Uani 1 1 d .
C1 C 0.4484(3) 0.63901(15) 0.82264(13) 0.0159(5) Uani 1 1 d .
H1 H 0.3971 0.6079 0.7914 0.019 Uiso 1 1 calc R
C2 C 0.5787(3) 0.61988(17) 0.84275(14) 0.0187(6) Uani 1 1 d .
H2 H 0.6162 0.5760 0.8263 0.022 Uiso 1 1 calc R
C3 C 0.6535(3) 0.66635(18) 0.88748(15) 0.0216(6) Uani 1 1 d .
H3 H 0.7426 0.6535 0.9033 0.026 Uiso 1 1 calc R
C4 C 0.5981(3) 0.73168(17) 0.90921(14) 0.0187(6) Uani 1 1 d .
H4 H 0.6494 0.7653 0.9384 0.022 Uiso 1 1 calc R
C5 C 0.4663(3) 0.74660(15) 0.88730(13) 0.0137(5) Uani 1 1 d .
C6 C 0.3944(3) 0.81274(15) 0.90675(13) 0.0135(5) Uani 1 1 d .
C7 C 0.4477(3) 0.86626(17) 0.95255(14) 0.0185(6) Uani 1 1 d .
H7 H 0.5363 0.8620 0.9735 0.022 Uiso 1 1 calc R
C8 C 0.3681(3) 0.92570(17) 0.96666(15) 0.0216(6) Uani 1 1 d .
H8 H 0.4012 0.9623 0.9983 0.026 Uiso 1 1 calc R
C9 C 0.2412(3) 0.93171(16) 0.93480(14) 0.0191(6) Uani 1 1 d .
H9 H 0.1873 0.9734 0.9432 0.023 Uiso 1 1 calc R
C10 C 0.1920(3) 0.87646(15) 0.89022(13) 0.0142(5) Uani 1 1 d .
C11 C 0.0501(3) 0.87581(16) 0.85926(13) 0.0159(5) Uani 1 1 d .
H11A H 0.0236 0.9278 0.8442 0.019 Uiso 1 1 calc R
H11B H -0.0058 0.8606 0.8912 0.019 Uiso 1 1 calc R
C12 C -0.1506(3) 0.78095(17) 0.79242(14) 0.0188(6) Uani 1 1 d .
H12 H -0.1501 0.7456 0.8296 0.023 Uiso 1 1 calc R
C13 C -0.2101(3) 0.73647(19) 0.73218(15) 0.0248(7) Uani 1 1 d .
H13A H -0.2930 0.7126 0.7392 0.037 Uiso 1 1 calc R
H13B H -0.1480 0.6969 0.7233 0.037 Uiso 1 1 calc R
H13C H -0.2272 0.7715 0.6957 0.037 Uiso 1 1 calc R
C14 C -0.2411(3) 0.84807(18) 0.80285(14) 0.0224(6) Uani 1 1 d .
H14A H -0.2435 0.8845 0.7675 0.034 Uiso 1 1 calc R
H14B H -0.2072 0.8734 0.8434 0.034 Uiso 1 1 calc R
H14C H -0.3304 0.8291 0.8042 0.034 Uiso 1 1 calc R
C15 C 0.0055(3) 0.87047(17) 0.71847(14) 0.0196(6) Uani 1 1 d .
H15 H -0.0865 0.8909 0.7132 0.024 Uiso 1 1 calc R
C16 C 0.0947(3) 0.94014(18) 0.72243(17) 0.0279(7) Uani 1 1 d .
H16A H 0.1869 0.9237 0.7268 0.042 Uiso 1 1 calc R
H16B H 0.0822 0.9709 0.7597 0.042 Uiso 1 1 calc R
H16C H 0.0724 0.9707 0.6834 0.042 Uiso 1 1 calc R
C17 C 0.0140(3) 0.8257(2) 0.65647(14) 0.0266(7) Uani 1 1 d .
H17A H -0.0396 0.8512 0.6201 0.040 Uiso 1 1 calc R
H17B H -0.0190 0.7737 0.6605 0.040 Uiso 1 1 calc R
H17C H 0.1060 0.8236 0.6494 0.040 Uiso 1 1 calc R
C18 C 0.3700(3) 0.83029(16) 0.74252(13) 0.0163(5) Uani 1 1 d .
H18 H 0.3778 0.8653 0.7773 0.020 Uiso 1 1 calc R
C19 C 0.4430(3) 0.84328(17) 0.69418(14) 0.0192(6) Uani 1 1 d .
H19 H 0.4991 0.8865 0.6955 0.023 Uiso 1 1 calc R
C20 C 0.4332(3) 0.79227(18) 0.64372(14) 0.0212(6) Uani 1 1 d .
H20 H 0.4823 0.8002 0.6097 0.025 Uiso 1 1 calc R
C21 C 0.3514(3) 0.72963(17) 0.64317(13) 0.0201(6) Uani 1 1 d .
H21 H 0.3435 0.6940 0.6089 0.024 Uiso 1 1 calc R
C22 C 0.2807(3) 0.71966(16) 0.69364(13) 0.0154(5) Uani 1 1 d .
C23 C 0.1927(3) 0.65512(16) 0.69986(13) 0.0166(5) Uani 1 1 d .
C24 C 0.1568(3) 0.60011(18) 0.65297(15) 0.0231(6) Uani 1 1 d .
H24 H 0.1914 0.6011 0.6138 0.028 Uiso 1 1 calc R
C25 C 0.0690(3) 0.54359(18) 0.66489(15) 0.0272(7) Uani 1 1 d .
H25 H 0.0423 0.5054 0.6336 0.033 Uiso 1 1 calc R
C26 C 0.0206(3) 0.54298(17) 0.72250(15) 0.0234(6) Uani 1 1 d .
H26 H -0.0400 0.5047 0.7308 0.028 Uiso 1 1 calc R
C27 C 0.0613(3) 0.59892(16) 0.76823(14) 0.0180(6) Uani 1 1 d .
C28 C 0.0088(3) 0.60416(16) 0.83054(14) 0.0185(6) Uani 1 1 d .
H28A H -0.0049 0.5524 0.8471 0.022 Uiso 1 1 calc R
H28B H -0.0768 0.6313 0.8242 0.022 Uiso 1 1 calc R
C29 C 0.0366(3) 0.68946(17) 0.95034(13) 0.0174(6) Uani 1 1 d .
H29 H -0.0342 0.7238 0.9284 0.021 Uiso 1 1 calc R
C30 C 0.1202(3) 0.73851(17) 1.00195(14) 0.0203(6) Uani 1 1 d .
H30A H 0.0619 0.7703 1.0235 0.030 Uiso 1 1 calc R
H30B H 0.1793 0.7712 0.9818 0.030 Uiso 1 1 calc R
H30C H 0.1725 0.7052 1.0335 0.030 Uiso 1 1 calc R
C31 C -0.0342(3) 0.62576(18) 0.98134(14) 0.0210(6) Uani 1 1 d .
H31A H 0.0292 0.5991 1.0133 0.031 Uiso 1 1 calc R
H31B H -0.0729 0.5896 0.9483 0.031 Uiso 1 1 calc R
H31C H -0.1042 0.6479 1.0022 0.031 Uiso 1 1 calc R
C32 C 0.2475(3) 0.57922(17) 0.91965(16) 0.0247(7) Uani 1 1 d .
H32 H 0.2987 0.5680 0.8842 0.030 Uiso 1 1 calc R
C33 C 0.3510(3) 0.60705(17) 0.97590(14) 0.0208(6) Uani 1 1 d .
H33A H 0.3148 0.6028 1.0160 0.031 Uiso 1 1 calc R
H33B H 0.3733 0.6604 0.9688 0.031 Uiso 1 1 calc R
H33C H 0.4305 0.5756 0.9786 0.031 Uiso 1 1 calc R
C34 C 0.1910(4) 0.5034(2) 0.93554(19) 0.0355(8) Uani 1 1 d .
H34A H 0.2613 0.4651 0.9419 0.053 Uiso 1 1 calc R
H34B H 0.1229 0.4875 0.9002 0.053 Uiso 1 1 calc R
H34C H 0.1520 0.5083 0.9748 0.053 Uiso 1 1 calc R
N5 N 0.0339(4) 0.92394(18) 0.18565(16) 0.0448(9) Uani 1 1 d .
C35 C 0.0910(4) 0.92510(17) 0.14402(16) 0.0276(7) Uani 1 1 d .
C36 C 0.1613(4) 0.9262(2) 0.08956(17) 0.0331(8) Uani 1 1 d .
H36A H 0.1056 0.9039 0.0522 0.050 Uiso 1 1 calc R
H36B H 0.2427 0.8965 0.0997 0.050 Uiso 1 1 calc R
H36C H 0.1829 0.9790 0.0800 0.050 Uiso 1 1 calc R
Br1 Br 0.17962(3) 0.118242(16) 0.008561(13) 0.01766(7) Uani 1 1 d .
Br2 Br 0.30058(3) 0.050643(15) 0.367719(13) 0.01583(7) Uani 1 1 d .

loop_
_atom_site_aniso_label
_atom_site_aniso_U_11
_atom_site_aniso_U_22
_atom_site_aniso_U_33
_atom_site_aniso_U_23
_atom_site_aniso_U_13
_atom_site_aniso_U_12
Fe1 0.01010(17) 0.00981(17) 0.01254(18) -0.00058(14) 0.00142(13) -0.00008(13)
P1 0.0118(3) 0.0143(3) 0.0144(3) 0.0020(3) 0.0024(2) 0.0026(3)
P2 0.0126(3) 0.0118(3) 0.0159(3) 0.0023(3) 0.0006(2) -0.0020(3)
N1 0.0134(11) 0.0136(11) 0.0134(11) 0.0010(9) 0.0025(8) -0.0001(9)
N2 0.0140(11) 0.0098(10) 0.0139(11) 0.0019(8) 0.0046(8) -0.0009(8)
N3 0.0115(10) 0.0143(11) 0.0150(11) 0.0006(9) 0.0018(8) 0.0018(9)
N4 0.0134(11) 0.0133(11) 0.0160(11) -0.0017(9) 0.0002(8) 0.0013(9)
C1 0.0177(13) 0.0130(12) 0.0169(13) -0.0003(10) 0.0025(10) 0.0015(10)
C2 0.0181(14) 0.0174(14) 0.0215(14) 0.0018(11) 0.0058(11) 0.0064(11)
C3 0.0134(13) 0.0262(16) 0.0252(15) 0.0055(12) 0.0025(11) 0.0019(11)
C4 0.0124(13) 0.0215(14) 0.0215(14) 0.0013(11) 0.0006(10) -0.0037(11)
C5 0.0139(12) 0.0136(12) 0.0138(12) 0.0006(10) 0.0030(10) -0.0011(10)
C6 0.0138(12) 0.0122(12) 0.0154(12) 0.0006(10) 0.0051(10) -0.0015(10)
C7 0.0157(13) 0.0213(14) 0.0190(14) -0.0022(11) 0.0042(11) -0.0065(11)
C8 0.0249(15) 0.0188(14) 0.0224(15) -0.0085(12) 0.0079(12) -0.0095(12)
C9 0.0226(14) 0.0138(13) 0.0238(15) -0.0026(11) 0.0124(12) -0.0035(11)
C10 0.0165(13) 0.0111(12) 0.0164(13) 0.0010(10) 0.0069(10) -0.0014(10)
C11 0.0160(13) 0.0138(13) 0.0189(13) 0.0002(11) 0.0062(10) 0.0028(10)
C12 0.0140(13) 0.0248(15) 0.0178(14) 0.0038(12) 0.0031(10) 0.0007(11)
C13 0.0181(14) 0.0299(17) 0.0247(16) 0.0011(13) -0.0020(12) -0.0009(12)
C14 0.0148(13) 0.0316(17) 0.0210(15) 0.0056(13) 0.0031(11) 0.0053(12)
C15 0.0185(14) 0.0219(15) 0.0192(14) 0.0082(12) 0.0055(11) 0.0100(11)
C16 0.0311(17) 0.0181(15) 0.0377(18) 0.0091(13) 0.0157(14) 0.0068(13)
C17 0.0272(16) 0.0355(18) 0.0174(14) 0.0067(13) 0.0048(12) 0.0123(14)
C18 0.0157(13) 0.0172(13) 0.0158(13) 0.0000(11) 0.0026(10) -0.0002(10)
C19 0.0153(13) 0.0216(14) 0.0214(14) 0.0031(12) 0.0045(11) 0.0007(11)
C20 0.0199(14) 0.0280(16) 0.0172(14) 0.0050(12) 0.0072(11) 0.0048(12)
C21 0.0230(14) 0.0239(15) 0.0141(13) -0.0026(11) 0.0050(11) 0.0059(12)
C22 0.0160(13) 0.0155(13) 0.0142(13) -0.0009(10) 0.0011(10) 0.0035(10)
C23 0.0182(13) 0.0146(13) 0.0162(13) -0.0013(11) 0.0005(10) 0.0040(11)
C24 0.0271(16) 0.0215(15) 0.0196(14) -0.0052(12) 0.0002(12) 0.0024(12)
C25 0.0372(18) 0.0187(15) 0.0239(16) -0.0088(12) -0.0010(13) -0.0043(13)
C26 0.0250(15) 0.0153(14) 0.0281(16) -0.0031(12) -0.0017(12) -0.0045(12)
C27 0.0172(13) 0.0139(13) 0.0211(14) 0.0018(11) -0.0030(11) -0.0004(11)
C28 0.0163(13) 0.0150(13) 0.0229(14) 0.0020(11) -0.0012(11) -0.0049(11)
C29 0.0158(13) 0.0197(14) 0.0170(13) 0.0041(11) 0.0039(10) -0.0022(11)
C30 0.0222(14) 0.0195(14) 0.0197(14) 0.0005(11) 0.0046(11) -0.0042(12)
C31 0.0199(14) 0.0256(15) 0.0175(14) 0.0064(12) 0.0032(11) -0.0083(12)
C32 0.0204(15) 0.0184(15) 0.0332(17) 0.0051(13) -0.0022(12) 0.0018(12)
C33 0.0167(13) 0.0233(15) 0.0216(14) 0.0072(12) 0.0001(11) 0.0003(11)
C34 0.0350(19) 0.0223(17) 0.046(2) 0.0065(15) -0.0018(16) 0.0013(14)
N5 0.075(3) 0.0270(16) 0.0374(18) 0.0045(14) 0.0239(18) 0.0076(16)
C35 0.0430(19) 0.0128(14) 0.0274(17) 0.0024(12) 0.0066(15) 0.0037(13)
C36 0.0366(19) 0.0302(18) 0.0345(19) 0.0022(15) 0.0116(15) -0.0022(15)
Br1 0.01963(14) 0.01692(13) 0.01651(13) -0.00166(10) 0.00307(10) -0.00298(11)
Br2 0.01293(12) 0.01563(13) 0.01874(13) 0.00212(10) 0.00189(9) 0.00139(10)

loop_
_atom_type_symbol
_atom_type_description
_atom_type_scat_dispersion_real
_atom_type_scat_dispersion_imag
_atom_type_scat_source
C C 0.0033 0.0016 'International Tables Vol C Tables 4.2.6.8 and 6.1.1.4'
H H 0.0000 0.0000 'International Tables Vol C Tables 4.2.6.8 and 6.1.1.4'
N N 0.0061 0.0033 'International Tables Vol C Tables 4.2.6.8 and 6.1.1.4'
P P 0.1023 0.0942 'International Tables Vol C Tables 4.2.6.8 and 6.1.1.4'
Fe Fe 0.3463 0.8444 'International Tables Vol C Tables 4.2.6.8 and 6.1.1.4'
Br Br -0.2901 2.4595 'International Tables Vol C Tables 4.2.6.8 and 6.1.1.4'

loop_
_geom_angle_atom_site_label_1
_geom_angle_atom_site_label_2
_geom_angle_atom_site_label_3
_geom_angle
N4 Fe1 N2 179.02(10)
N4 Fe1 N3 80.90(10)
N2 Fe1 N3 98.12(9)
N4 Fe1 N1 98.94(9)
N2 Fe1 N1 80.82(9)
N3 Fe1 N1 80.63(9)
N4 Fe1 P2 82.84(7)
N2 Fe1 P2 98.11(7)
N3 Fe1 P2 160.54(7)
N1 Fe1 P2 91.45(7)
N4 Fe1 P1 95.87(7)
N2 Fe1 P1 84.24(7)
N3 Fe1 P1 93.98(7)
N1 Fe1 P1 163.20(7)
P2 Fe1 P1 98.26(3)
C11 P1 C15 105.53(13)
C11 P1 C12 100.75(13)
C15 P1 C12 101.11(13)
C11 P1 Fe1 99.32(9)
C15 P1 Fe1 119.72(9)
C12 P1 Fe1 126.91(10)
C28 P2 C29 105.01(13)
C28 P2 C32 102.12(14)
C29 P2 C32 110.38(14)
C28 P2 Fe1 98.06(9)
C29 P2 Fe1 123.68(10)
C32 P2 Fe1 113.83(11)
C1 N1 C5 118.6(2)
C1 N1 Fe1 125.90(19)
C5 N1 Fe1 115.14(18)
C10 N2 C6 118.7(2)
C10 N2 Fe1 124.51(18)
C6 N2 Fe1 116.70(18)
C18 N3 C22 117.9(2)
C18 N3 Fe1 125.94(19)
C22 N3 Fe1 114.71(18)
C27 N4 C23 119.3(2)
C27 N4 Fe1 123.79(19)
C23 N4 Fe1 116.83(19)
N1 C1 C2 122.7(3)
N1 C1 H1 118.7
C2 C1 H1 118.7
C1 C2 C3 118.3(3)
C1 C2 H2 120.9
C3 C2 H2 120.9
C2 C3 C4 119.9(3)
C2 C3 H3 120.0
C4 C3 H3 120.0
C5 C4 C3 118.4(3)
C5 C4 H4 120.8
C3 C4 H4 120.8
N1 C5 C4 122.0(3)
N1 C5 C6 113.7(2)
C4 C5 C6 124.3(3)
N2 C6 C7 122.0(2)
N2 C6 C5 113.5(2)
C7 C6 C5 124.5(2)
C8 C7 C6 118.3(3)
C8 C7 H7 120.8
C6 C7 H7 120.8
C9 C8 C7 119.9(3)
C9 C8 H8 120.0
C7 C8 H8 120.0
C8 C9 C10 119.6(3)
C8 C9 H9 120.2
C10 C9 H9 120.2
N2 C10 C9 121.3(3)
N2 C10 C11 116.8(2)
C9 C10 C11 121.7(2)
C10 C11 P1 111.12(19)
C10 C11 H11A 109.4
P1 C11 H11A 109.4
C10 C11 H11B 109.4
P1 C11 H11B 109.4
H11A C11 H11B 108.0
C13 C12 C14 109.7(2)
C13 C12 P1 112.7(2)
C14 C12 P1 113.5(2)
C13 C12 H12 106.8
C14 C12 H12 106.8
P1 C12 H12 106.8
C12 C13 H13A 109.5
C12 C13 H13B 109.5
H13A C13 H13B 109.5
C12 C13 H13C 109.5
H13A C13 H13C 109.5
H13B C13 H13C 109.5
C12 C14 H14A 109.5
C12 C14 H14B 109.5
H14A C14 H14B 109.5
C12 C14 H14C 109.5
H14A C14 H14C 109.5
H14B C14 H14C 109.5
C16 C15 C17 110.0(3)
C16 C15 P1 115.7(2)
C17 C15 P1 113.6(2)
C16 C15 H15 105.5
C17 C15 H15 105.5
P1 C15 H15 105.5
C15 C16 H16A 109.5
C15 C16 H16B 109.5
H16A C16 H16B 109.5
C15 C16 H16C 109.5
H16A C16 H16C 109.5
H16B C16 H16C 109.5
C15 C17 H17A 109.5
C15 C17 H17B 109.5
H17A C17 H17B 109.5
C15 C17 H17C 109.5
H17A C17 H17C 109.5
H17B C17 H17C 109.5
N3 C18 C19 123.1(3)
N3 C18 H18 118.5
C19 C18 H18 118.5
C18 C19 C20 118.8(3)
C18 C19 H19 120.6
C20 C19 H19 120.6
C21 C20 C19 119.4(3)
C21 C20 H20 120.3
C19 C20 H20 120.3
C20 C21 C22 118.9(3)
C20 C21 H21 120.6
C22 C21 H21 120.6
N3 C22 C21 121.9(3)
N3 C22 C23 113.5(2)
C21 C22 C23 124.6(3)
N4 C23 C24 122.2(3)
N4 C23 C22 113.1(2)
C24 C23 C22 124.7(3)
C25 C24 C23 118.2(3)
C25 C24 H24 120.9
C23 C24 H24 120.9
C26 C25 C24 119.8(3)
C26 C25 H25 120.1
C24 C25 H25 120.1
C25 C26 C27 119.6(3)
C25 C26 H26 120.2
C27 C26 H26 120.2
N4 C27 C26 120.9(3)
N4 C27 C28 116.3(2)
C26 C27 C28 122.7(3)
C27 C28 P2 108.05(19)
C27 C28 H28A 110.1
P2 C28 H28A 110.1
C27 C28 H28B 110.1
P2 C28 H28B 110.1
H28A C28 H28B 108.4
C31 C29 C30 110.7(2)
C31 C29 P2 114.2(2)
C30 C29 P2 113.05(19)
C31 C29 H29 106.1
C30 C29 H29 106.1
P2 C29 H29 106.1
C29 C30 H30A 109.5
C29 C30 H30B 109.5
H30A C30 H30B 109.5
C29 C30 H30C 109.5
H30A C30 H30C 109.5
H30B C30 H30C 109.5
C29 C31 H31A 109.5
C29 C31 H31B 109.5
H31A C31 H31B 109.5
C29 C31 H31C 109.5
H31A C31 H31C 109.5
H31B C31 H31C 109.5
C34 C32 C33 110.5(3)
C34 C32 P2 117.8(2)
C33 C32 P2 112.2(2)
C34 C32 H32 105.0
C33 C32 H32 105.0
P2 C32 H32 105.0
C32 C33 H33A 109.5
C32 C33 H33B 109.5
H33A C33 H33B 109.5
C32 C33 H33C 109.5
H33A C33 H33C 109.5
H33B C33 H33C 109.5
C32 C34 H34A 109.5
C32 C34 H34B 109.5
H34A C34 H34B 109.5
C32 C34 H34C 109.5
H34A C34 H34C 109.5
H34B C34 H34C 109.5
N5 C35 C36 178.6(4)
C35 C36 H36A 109.5
C35 C36 H36B 109.5
H36A C36 H36B 109.5
C35 C36 H36C 109.5
H36A C36 H36C 109.5
H36B C36 H36C 109.5

loop_
_geom_bond_atom_site_label_1
_geom_bond_atom_site_label_2
_geom_bond_distance
Fe1 N4 1.940(2)
Fe1 N2 1.946(2)
Fe1 N3 1.987(2)
Fe1 N1 1.995(2)
Fe1 P2 2.2696(8)
Fe1 P1 2.2813(8)
P1 C11 1.831(3)
P1 C15 1.860(3)
P1 C12 1.862(3)
P2 C28 1.832(3)
P2 C29 1.842(3)
P2 C32 1.869(3)
N1 C1 1.343(3)
N1 C5 1.354(3)
N2 C10 1.358(3)
N2 C6 1.359(3)
N3 C18 1.345(4)
N3 C22 1.361(3)
N4 C27 1.353(4)
N4 C23 1.361(4)
C1 C2 1.380(4)
C1 H1 0.9500
C2 C3 1.385(4)
C2 H2 0.9500
C3 C4 1.389(4)
C3 H3 0.9500
C4 C5 1.385(4)
C4 H4 0.9500
C5 C6 1.467(4)
C6 C7 1.396(4)
C7 C8 1.385(4)
C7 H7 0.9500
C8 C9 1.373(4)
C8 H8 0.9500
C9 C10 1.389(4)
C9 H9 0.9500
C10 C11 1.500(4)
C11 H11A 0.9900
C11 H11B 0.9900
C12 C13 1.535(4)
C12 C14 1.537(4)
C12 H12 1.0000
C13 H13A 0.9800
C13 H13B 0.9800
C13 H13C 0.9800
C14 H14A 0.9800
C14 H14B 0.9800
C14 H14C 0.9800
C15 C16 1.521(4)
C15 C17 1.541(4)
C15 H15 1.0000
C16 H16A 0.9800
C16 H16B 0.9800
C16 H16C 0.9800
C17 H17A 0.9800
C17 H17B 0.9800
C17 H17C 0.9800
C18 C19 1.377(4)
C18 H18 0.9500
C19 C20 1.383(4)
C19 H19 0.9500
C20 C21 1.382(4)
C20 H20 0.9500
C21 C22 1.392(4)
C21 H21 0.9500
C22 C23 1.467(4)
C23 C24 1.390(4)
C24 C25 1.389(5)
C24 H24 0.9500
C25 C26 1.385(5)
C25 H25 0.9500
C26 C27 1.394(4)
C26 H26 0.9500
C27 C28 1.502(4)
C28 H28A 0.9900
C28 H28B 0.9900
C29 C31 1.535(4)
C29 C30 1.540(4)
C29 H29 1.0000
C30 H30A 0.9800
C30 H30B 0.9800
C30 H30C 0.9800
C31 H31A 0.9800
C31 H31B 0.9800
C31 H31C 0.9800
C32 C34 1.509(5)
C32 C33 1.543(4)
C32 H32 1.0000
C33 H33A 0.9800
C33 H33B 0.9800
C33 H33C 0.9800
C34 H34A 0.9800
C34 H34B 0.9800
C34 H34C 0.9800
N5 C35 1.131(5)
C35 C36 1.451(5)
C36 H36A 0.9800
C36 H36B 0.9800
C36 H36C 0.9800

loop_
_geom_torsion_atom_site_label_1
_geom_torsion_atom_site_label_2
_geom_torsion_atom_site_label_3
_geom_torsion_atom_site_label_4
_geom_torsion
N4 Fe1 P1 C11 166.06(12)
N2 Fe1 P1 C11 -14.91(11)
N3 Fe1 P1 C11 -112.69(11)
N1 Fe1 P1 C11 -42.2(3)
P2 Fe1 P1 C11 82.47(10)
N4 Fe1 P1 C15 -79.97(14)
N2 Fe1 P1 C15 99.06(13)
N3 Fe1 P1 C15 1.28(14)
N1 Fe1 P1 C15 71.8(3)
P2 Fe1 P1 C15 -163.56(12)
N4 Fe1 P1 C12 54.98(14)
N2 Fe1 P1 C12 -126.00(14)
N3 Fe1 P1 C12 136.22(14)
N1 Fe1 P1 C12 -153.3(3)
P2 Fe1 P1 C12 -28.61(12)
N4 Fe1 P2 C28 -25.04(12)
N2 Fe1 P2 C28 155.20(12)
N3 Fe1 P2 C28 -58.5(2)
N1 Fe1 P2 C28 -123.87(12)
P1 Fe1 P2 C28 69.88(10)
N4 Fe1 P2 C29 -139.17(13)
N2 Fe1 P2 C29 41.07(13)
N3 Fe1 P2 C29 -172.7(2)
N1 Fe1 P2 C29 122.00(13)
P1 Fe1 P2 C29 -44.25(11)
N4 Fe1 P2 C32 82.08(13)
N2 Fe1 P2 C32 -97.68(13)
N3 Fe1 P2 C32 48.6(2)
N1 Fe1 P2 C32 -16.75(13)
P1 Fe1 P2 C32 177.01(12)
N4 Fe1 N1 C1 3.9(2)
N2 Fe1 N1 C1 -175.1(2)
N3 Fe1 N1 C1 -75.2(2)
P2 Fe1 N1 C1 86.9(2)
P1 Fe1 N1 C1 -147.6(2)
N4 Fe1 N1 C5 177.36(19)
N2 Fe1 N1 C5 -1.68(19)
N3 Fe1 N1 C5 98.2(2)
P2 Fe1 N1 C5 -99.66(18)
P1 Fe1 N1 C5 25.9(4)
N3 Fe1 N2 C10 103.1(2)
N1 Fe1 N2 C10 -177.8(2)
P2 Fe1 N2 C10 -87.6(2)
P1 Fe1 N2 C10 9.9(2)
N3 Fe1 N2 C6 -79.76(19)
N1 Fe1 N2 C6 -0.69(19)
P2 Fe1 N2 C6 89.47(18)
P1 Fe1 N2 C6 -172.97(19)
N4 Fe1 N3 C18 -174.4(2)
N2 Fe1 N3 C18 5.5(2)
N1 Fe1 N3 C18 -73.7(2)
P2 Fe1 N3 C18 -140.7(2)
P1 Fe1 N3 C18 90.3(2)
N4 Fe1 N3 C22 -8.62(19)
N2 Fe1 N3 C22 171.32(19)
N1 Fe1 N3 C22 92.09(19)
P2 Fe1 N3 C22 25.1(3)
P1 Fe1 N3 C22 -103.94(18)
N3 Fe1 N4 C27 -173.1(2)
N1 Fe1 N4 C27 107.9(2)
P2 Fe1 N4 C27 17.6(2)
P1 Fe1 N4 C27 -80.0(2)
N3 Fe1 N4 C23 4.65(19)
N1 Fe1 N4 C23 -74.3(2)
P2 Fe1 N4 C23 -164.62(19)
P1 Fe1 N4 C23 97.76(19)
C5 N1 C1 C2 3.8(4)
Fe1 N1 C1 C2 177.0(2)
N1 C1 C2 C3 -1.2(4)
C1 C2 C3 C4 -2.2(4)
C2 C3 C4 C5 2.9(4)
C1 N1 C5 C4 -3.0(4)
Fe1 N1 C5 C4 -176.9(2)
C1 N1 C5 C6 177.5(2)
Fe1 N1 C5 C6 3.5(3)
C3 C4 C5 N1 -0.3(4)
C3 C4 C5 C6 179.2(3)
C10 N2 C6 C7 0.5(4)
Fe1 N2 C6 C7 -176.8(2)
C10 N2 C6 C5 -180.0(2)
Fe1 N2 C6 C5 2.7(3)
N1 C5 C6 N2 -4.1(3)
C4 C5 C6 N2 176.4(3)
N1 C5 C6 C7 175.5(3)
C4 C5 C6 C7 -4.0(4)
N2 C6 C7 C8 0.0(4)
C5 C6 C7 C8 -179.5(3)
C6 C7 C8 C9 -1.4(4)
C7 C8 C9 C10 2.3(4)
C6 N2 C10 C9 0.5(4)
Fe1 N2 C10 C9 177.5(2)
C6 N2 C10 C11 -175.1(2)
Fe1 N2 C10 C11 2.0(3)
C8 C9 C10 N2 -1.9(4)
C8 C9 C10 C11 173.5(3)
N2 C10 C11 P1 -16.4(3)
C9 C10 C11 P1 168.0(2)
C15 P1 C11 C10 -104.5(2)
C12 P1 C11 C10 150.7(2)
Fe1 P1 C11 C10 20.1(2)
C11 P1 C12 C13 169.0(2)
C15 P1 C12 C13 60.6(2)
Fe1 P1 C12 C13 -80.6(2)
C11 P1 C12 C14 43.5(2)
C15 P1 C12 C14 -64.9(2)
Fe1 P1 C12 C14 153.90(16)
C11 P1 C15 C16 38.2(2)
C12 P1 C15 C16 142.7(2)
Fe1 P1 C15 C16 -72.5(2)
C11 P1 C15 C17 166.8(2)
C12 P1 C15 C17 -88.6(2)
Fe1 P1 C15 C17 56.2(2)
C22 N3 C18 C19 1.7(4)
Fe1 N3 C18 C19 167.1(2)
N3 C18 C19 C20 -0.6(4)
C18 C19 C20 C21 -0.3(4)
C19 C20 C21 C22 0.1(4)
C18 N3 C22 C21 -2.0(4)
Fe1 N3 C22 C21 -169.0(2)
C18 N3 C22 C23 177.8(2)
Fe1 N3 C22 C23 10.8(3)
C20 C21 C22 N3 1.1(4)
C20 C21 C22 C23 -178.7(3)
C27 N4 C23 C24 -2.0(4)
Fe1 N4 C23 C24 -179.8(2)
C27 N4 C23 C22 177.7(2)
Fe1 N4 C23 C22 -0.2(3)
N3 C22 C23 N4 -7.0(3)
C21 C22 C23 N4 172.8(3)
N3 C22 C23 C24 172.7(3)
C21 C22 C23 C24 -7.5(4)
N4 C23 C24 C25 1.7(4)
C22 C23 C24 C25 -177.9(3)
C23 C24 C25 C26 -0.4(5)
C24 C25 C26 C27 -0.5(5)
C23 N4 C27 C26 1.0(4)
Fe1 N4 C27 C26 178.7(2)
C23 N4 C27 C28 -176.2(2)
Fe1 N4 C27 C28 1.5(3)
C25 C26 C27 N4 0.2(4)
C25 C26 C27 C28 177.2(3)
N4 C27 C28 P2 -25.5(3)
C26 C27 C28 P2 157.4(2)
C29 P2 C28 C27 160.62(19)
C32 P2 C28 C27 -84.1(2)
Fe1 P2 C28 C27 32.5(2)
C28 P2 C29 C31 55.1(2)
C32 P2 C29 C31 -54.3(2)
Fe1 P2 C29 C31 165.76(16)
C28 P2 C29 C30 -177.2(2)
C32 P2 C29 C30 73.4(2)
Fe1 P2 C29 C30 -66.5(2)
C28 P2 C32 C34 -42.8(3)
C29 P2 C32 C34 68.5(3)
Fe1 P2 C32 C34 -147.4(2)
C28 P2 C32 C33 -172.8(2)
C29 P2 C32 C33 -61.5(3)
Fe1 P2 C32 C33 82.6(2)
